data_2203465
loop_
_publ_author_name
'Akkurt, Mehmet'
'\"Ozt\"urk, Sema'
'Ramajothi, Jayaraman'
'B\"uy\"ukg\"ung\"or, Orhan'
'Dhanuskodi, Sivasubramanian'

_publ_section_title
;
 <small>L</small>-Histidinium tetrafluorosuccinate
;
_journal_issue 4
_journal_name_full 'Acta Crystallographica Section E'
_journal_page_first o481
_journal_page_last o483
_journal_paper_doi 10.1107/S1600536804004180
_journal_volume 60
_journal_year 2004
_chemical_formula_iupac 'C6 H11 N3 O2 2+ , C4 F4 O4 2-'
_chemical_formula_moiety 'C6 H11 N3 O2 2+ , C4 F4 O4 2-'
_chemical_formula_sum 'C10 H11 F4 N3 O6'
_chemical_formula_weight 345.22
_chemical_name_systematic
;
L-histidinium tetrafluorosuccinate
;
_space_group_IT_number 5
_symmetry_cell_setting monoclinic
_symmetry_space_group_name_Hall 'C 2y'
_symmetry_space_group_name_H-M 'C 1 2 1'
_atom_sites_solution_hydrogens geom
_atom_sites_solution_primary direct
_atom_sites_solution_secondary difmap
_cell_angle_alpha 90
_cell_angle_beta 132.601(5)
_cell_angle_gamma 90
_cell_formula_units_Z 4
_cell_length_a 21.8863(16)
_cell_length_b 5.1411(4)
_cell_length_c 15.5619(12)
_cell_measurement_reflns_used 21085
_cell_measurement_temperature 293
_cell_measurement_theta_max 29.87
_cell_measurement_theta_min 1.78
_cell_volume 1288.9(2)
_computing_cell_refinement X-AREA
_computing_data_collection 'X-AREA (Stoe & Cie, 2002)'
_computing_data_reduction 'X-RED32 (Stoe & Cie, 2002)'
_computing_molecular_graphics 'ORTEPIII (Farrugia, 1997)'
_computing_publication_material 'PARST (Nardelli, 1995) and WinGX (Farrugia, 1999)'
_computing_structure_refinement 'SHELXL97 (Sheldrick, 1997)'
_computing_structure_solution 'SHELXS97 (Sheldrick, 1997)'
_diffrn_ambient_temperature 293
_diffrn_detector_area_resol_mean 6.67
_diffrn_measured_fraction_theta_full 0.999
_diffrn_measured_fraction_theta_max 0.999
_diffrn_measurement_device '2-circle goniometer'
_diffrn_measurement_device_type 'Stoe IPDS 2'
_diffrn_measurement_method \w
_diffrn_radiation_monochromator 'plane graphite'
_diffrn_radiation_type 'Mo K\a'
_diffrn_radiation_wavelength 0.71073
_diffrn_reflns_av_R_equivalents 0.0324
_diffrn_reflns_av_sigmaI/netI 0.0131
_diffrn_reflns_limit_h_max 26
_diffrn_reflns_limit_h_min -26
_diffrn_reflns_limit_k_max 6
_diffrn_reflns_limit_k_min -6
_diffrn_reflns_limit_l_max 18
_diffrn_reflns_limit_l_min -19
_diffrn_reflns_number 12924
_diffrn_reflns_reduction_process ' ?'
_diffrn_reflns_theta_full 25.99
_diffrn_reflns_theta_max 25.99
_diffrn_reflns_theta_min 1.78
_diffrn_standards_decay_% 0
_exptl_absorpt_coefficient_mu 0.181
_exptl_absorpt_correction_T_max 0.938
_exptl_absorpt_correction_T_min 0.906
_exptl_absorpt_correction_type integration
_exptl_absorpt_process_details '(X-RED32; Stoe & Cie, 2002)'
_exptl_crystal_colour colourless
_exptl_crystal_density_diffrn 1.779
_exptl_crystal_density_meas ?
_exptl_crystal_density_method .
_exptl_crystal_description block
_exptl_crystal_F_000 704
_exptl_crystal_size_max 0.56
_exptl_crystal_size_mid 0.48
_exptl_crystal_size_min 0.36
_refine_diff_density_max 0.216
_refine_diff_density_min -0.185
_refine_ls_extinction_coef 0.0264(18)
_refine_ls_extinction_expression Fc^*^=kFc[1+0.001xFc^2^\l^3^/sin(2\q)]^-1/4^
_refine_ls_extinction_method 'SHELXL97 (Sheldrick, 1997)'
_refine_ls_goodness_of_fit_ref 1.080
_refine_ls_hydrogen_treatment mixed
_refine_ls_matrix_type full
_refine_ls_number_parameters 223
_refine_ls_number_reflns 1413
_refine_ls_number_restraints 1
_refine_ls_restrained_S_all 1.080
_refine_ls_R_factor_all 0.0223
_refine_ls_R_factor_gt 0.0215
_refine_ls_shift/su_max 0.000
_refine_ls_shift/su_mean 0.000
_refine_ls_structure_factor_coef Fsqd
_refine_ls_weighting_details 'calc w = 1/[\s^2^(Fo^2^)+(0.0296P)^2^+0.5241P] where P=(Fo^2^+2Fc^2^)/3'
_refine_ls_weighting_scheme calc
_refine_ls_wR_factor_gt 0.0553
_refine_ls_wR_factor_ref 0.0557
_reflns_number_gt 1374
_reflns_number_total 1413
_reflns_threshold_expression I>2\s(I)
_cod_data_source_file na6294.cif
_cod_data_source_block I
_cod_depositor_comments
;
The following automatic conversions were performed:
'_symmetry_cell_setting' value 'Monoclinic' changed to 'monoclinic'
according to '/home/saulius/struct/CIF-dictionaries/cif_core.dic'
dictionary named 'cif_core.dic' version 2.4.1 from 2010-06-29.

Automatic conversion script
Id: cif_fix_enum 1527 2010-12-29 10:47:43Z saulius 

The following automatic conversions were performed:

'_symmetry_cell_setting' value 'Monoclinic' changed to 'monoclinic'
according to /home/saulius/struct/CIF-dictionaries/cif_core.dic
dictionary named 'cif_core.dic' version 2.4.1 from 2010-06-29.

Automatic conversion script
Id: cif_fix_values 1715 2011-07-08 13:25:40Z adriana 
;
_cod_original_sg_symbol_H-M 'C 2'
_cod_database_code 2203465

loop_
_symmetry_equiv_pos_as_xyz
x,y,z
-x,y,-z
1/2+x,1/2+y,z
1/2-x,1/2+y,-z

loop_
_atom_site_aniso_label
_atom_site_aniso_U_11
_atom_site_aniso_U_22
_atom_site_aniso_U_33
_atom_site_aniso_U_12
_atom_site_aniso_U_13
_atom_site_aniso_U_23
O1 0.0397(7) 0.0217(7) 0.0427(8) -0.0002(6) 0.0290(7) -0.0044(7)
O2 0.0302(7) 0.0336(8) 0.0455(8) 0.0028(7) 0.0270(6) -0.0092(7)
N1 0.0302(8) 0.0370(10) 0.0224(7) 0.0094(8) 0.0154(6) 0.0083(8)
N2 0.0260(7) 0.0320(9) 0.0254(7) 0.0038(7) 0.0189(6) -0.0004(7)
N3 0.0239(7) 0.0292(8) 0.0245(7) 0.0054(7) 0.0165(6) 0.0032(7)
C1 0.0202(7) 0.0282(10) 0.0201(8) -0.0001(8) 0.0136(7) -0.0031(8)
C2 0.0261(9) 0.0381(11) 0.0250(8) 0.0080(9) 0.0176(7) 0.0032(9)
C3 0.0277(9) 0.0410(11) 0.0227(8) 0.0011(10) 0.0170(7) 0.0015(9)
C4 0.0274(8) 0.0200(9) 0.0278(8) 0.0004(8) 0.0204(7) -0.0027(8)
C5 0.0260(8) 0.0201(9) 0.0223(8) 0.0027(7) 0.0183(7) 0.0034(7)
C6 0.0289(8) 0.0219(9) 0.0220(8) 0.0040(8) 0.0189(7) 0.0030(7)
F1 0.0287(5) 0.0398(7) 0.0408(6) -0.0082(6) 0.0240(5) -0.0160(6)
F2 0.0580(8) 0.0317(7) 0.0672(9) 0.0153(7) 0.0511(7) 0.0202(7)
F3 0.0308(6) 0.0250(6) 0.0497(7) 0.0006(5) 0.0259(5) 0.0063(6)
F4 0.0343(6) 0.0516(9) 0.0268(6) 0.0053(6) 0.0156(5) -0.0129(6)
O3 0.0351(7) 0.0342(8) 0.0360(7) 0.0132(6) 0.0264(6) 0.0099(7)
O4 0.0517(8) 0.0473(10) 0.0434(8) 0.0181(8) 0.0399(7) 0.0113(8)
O5 0.0310(6) 0.0467(9) 0.0249(6) -0.0063(7) 0.0198(6) -0.0098(7)
O6 0.0264(6) 0.0339(8) 0.0271(6) 0.0089(6) 0.0164(6) -0.0004(6)
C7 0.0255(8) 0.0251(9) 0.0335(9) 0.0018(8) 0.0224(8) 0.0009(8)
C8 0.0299(9) 0.0238(9) 0.0320(9) 0.0029(8) 0.0235(8) 0.0022(8)
C9 0.0234(8) 0.0251(9) 0.0207(8) 0.0022(8) 0.0130(7) -0.0009(7)
C10 0.0183(7) 0.0277(10) 0.0244(8) -0.0013(8) 0.0140(7) -0.0047(8)

loop_
_atom_site_label
_atom_site_fract_x
_atom_site_fract_y
_atom_site_fract_z
_atom_site_U_iso_or_equiv
_atom_site_thermal_displace_type
_atom_site_refinement_flags
_atom_site_occupancy
_atom_site_type_symbol
O1 0.24064(9) 0.4506(3) 0.07144(13) 0.0338(4) Uani . 1.000 O
O2 0.36130(8) 0.6629(3) 0.17469(13) 0.0353(4) Uani . 1.000 O
N1 0.38737(10) 0.5093(4) 0.48735(13) 0.0319(5) Uani . 1.000 N
N2 0.30145(9) 0.8253(4) 0.40107(13) 0.0266(4) Uani . 1.000 N
N3 0.16775(9) 0.8316(4) 0.09251(13) 0.0258(4) Uani . 1.000 N
C1 0.33574(10) 0.8073(4) 0.35236(14) 0.0229(5) Uani . 1.000 C
C2 0.38977(11) 0.6072(5) 0.40733(15) 0.0295(5) Uani . 1.000 C
C3 0.33386(11) 0.6453(5) 0.48182(15) 0.0305(5) Uani . 1.000 C
C4 0.31258(11) 0.9919(4) 0.26055(15) 0.0236(5) Uani . 1.000 C
C5 0.25209(10) 0.8835(4) 0.13627(14) 0.0212(5) Uani . 1.000 C
C6 0.28341(11) 0.6383(4) 0.12341(14) 0.0229(5) Uani . 1.000 C
F1 0.64530(7) 0.1552(3) 0.36415(10) 0.0360(3) Uani . 1.000 F
F2 0.58220(8) 0.2542(3) 0.18492(12) 0.0450(5) Uani . 1.000 F
F3 0.53414(7) -0.2686(2) 0.27280(11) 0.0363(4) Uani . 1.000 F
F4 0.46968(7) -0.1148(3) 0.10037(10) 0.0418(4) Uani . 1.000 F
O3 0.69644(8) -0.2930(3) 0.34758(12) 0.0332(4) Uani . 1.000 O
O4 0.65080(10) -0.1545(4) 0.17649(13) 0.0410(5) Uani . 1.000 O
O5 0.49928(8) 0.1655(3) 0.32986(11) 0.0335(4) Uani . 1.000 O
O6 0.41846(7) 0.2822(3) 0.14309(11) 0.0306(4) Uani . 1.000 O
C7 0.65465(11) -0.1541(4) 0.25954(16) 0.0260(5) Uani . 1.000 C
C8 0.60086(12) 0.0536(4) 0.25571(16) 0.0264(5) Uani . 1.000 C
C9 0.51829(11) -0.0478(4) 0.21401(15) 0.0247(5) Uani . 1.000 C
C10 0.47427(10) 0.1533(4) 0.23147(15) 0.0238(5) Uani . 1.000 C
H1N 0.41940 0.39430 0.53800 0.042(7) Uiso R 1.000 H
H2 0.42270 0.53630 0.39850 0.053(8) Uiso R 1.000 H
H2N 0.26480 0.95700 0.38240 0.044(7) Uiso R 1.000 H
H3 0.32350 0.64110 0.52900 0.040(6) Uiso R 1.000 H
H3A 0.16830 0.69290 0.12920 0.040(7) Uiso R 1.000 H
H3B 0.15020 0.96760 0.10710 0.039(7) Uiso R 1.000 H
H3C 0.13000 0.80120 0.01350 0.037(6) Uiso R 1.000 H
H4A 0.29200 1.15230 0.26590 0.030(6) Uiso R 1.000 H
H4B 0.36120 1.04420 0.27680 0.024(5) Uiso R 1.000 H
H5 0.24610 1.00840 0.09150 0.027(6) Uiso R 1.000 H
H22 0.3808(19) 0.515(8) 0.167(3) 0.070(10) Uiso . 1.000 H

loop_
_atom_type_symbol
_atom_type_description
_atom_type_scat_dispersion_real
_atom_type_scat_dispersion_imag
_atom_type_scat_source
O O 0.0106 0.0060 'International Tables Vol C Tables 4.2.6.8 and 6.1.1.4'
N N 0.0061 0.0033 'International Tables Vol C Tables 4.2.6.8 and 6.1.1.4'
F F 0.0171 0.0103 'International Tables Vol C Tables 4.2.6.8 and 6.1.1.4'
H H 0.0000 0.0000 'International Tables Vol C Tables 4.2.6.8 and 6.1.1.4'
C C 0.0033 0.0016 'International Tables Vol C Tables 4.2.6.8 and 6.1.1.4'

loop_
_geom_angle_atom_site_label_1
_geom_angle_atom_site_label_2
_geom_angle_atom_site_label_3
_geom_angle
_geom_angle_publ_flag
C6 O2 H22 112(3) no
C2 N1 C3 108.9(2) yes
C1 N2 C3 109.5(2) yes
C3 N1 H1N 124.92 no
C2 N1 H1N 125.73 no
C3 N2 H2N 126.99 no
C1 N2 H2N 123.25 no
C5 N3 H3A 111.49 no
C5 N3 H3B 110.68 no
C5 N3 H3C 110.75 no
H3B N3 H3C 108.66 no
H3A N3 H3B 106.16 no
H3A N3 H3C 108.97 no
N2 C1 C2 105.74(19) yes
N2 C1 C4 121.6(2) yes
C2 C1 C4 132.6(2) no
N1 C2 C1 107.4(2) yes
N1 C3 N2 108.5(2) yes
C1 C4 C5 114.98(17) no
C4 C5 C6 112.92(17) no
N3 C5 C4 112.7(2) yes
N3 C5 C6 108.74(18) yes
O1 C6 C5 122.9(2) yes
O2 C6 C5 111.01(18) yes
O1 C6 O2 126.1(2) yes
N1 C2 H2 121.09 no
C1 C2 H2 131.53 no
N1 C3 H3 129.49 no
N2 C3 H3 121.55 no
C1 C4 H4A 109.62 no
C1 C4 H4B 109.40 no
C5 C4 H4A 111.33 no
C5 C4 H4B 107.12 no
H4A C4 H4B 103.76 no
N3 C5 H5 106.84 no
C4 C5 H5 105.66 no
C6 C5 H5 109.75 no
O3 C7 O4 129.3(3) yes
O3 C7 C8 114.3(2) yes
O4 C7 C8 116.44(19) yes
F1 C8 F2 106.61(17) yes
F1 C8 C7 109.18(18) yes
F1 C8 C9 107.6(2) yes
F2 C8 C7 110.9(2) yes
F2 C8 C9 107.05(19) yes
C7 C8 C9 115.11(18) no
F3 C9 F4 106.63(16) yes
F3 C9 C8 108.04(18) yes
F3 C9 C10 110.3(2) yes
F4 C9 C8 107.3(2) yes
F4 C9 C10 111.41(18) yes
C8 C9 C10 112.95(17) no
O5 C10 O6 128.7(2) yes
O5 C10 C9 116.38(18) yes
O6 C10 C9 114.90(17) yes

loop_
_geom_bond_atom_site_label_1
_geom_bond_atom_site_label_2
_geom_bond_distance
_geom_bond_publ_flag
F1 C8 1.358(2) yes
F2 C8 1.355(3) yes
F3 C9 1.348(2) yes
F4 C9 1.353(2) yes
O1 C6 1.199(3) yes
O2 C6 1.310(3) yes
O2 H22 0.92(5) no
O3 C7 1.236(2) yes
O4 C7 1.237(3) yes
O5 C10 1.230(2) yes
O6 C10 1.244(2) yes
N1 C3 1.316(4) yes
N1 C2 1.377(3) yes
N2 C3 1.316(3) yes
N2 C1 1.384(3) yes
N3 C5 1.497(3) yes
N1 H1N 0.8451 no
N2 H2N 0.9332 no
N3 H3B 0.8978 no
N3 H3C 0.9185 no
N3 H3A 0.9085 no
C1 C4 1.490(3) no
C1 C2 1.349(3) no
C4 C5 1.529(2) no
C5 C6 1.512(3) no
C2 H2 0.8974 no
C3 H3 0.9035 no
C4 H4B 0.9509 no
C4 H4A 0.9698 no
C5 H5 0.8895 no
C7 C8 1.560(4) no
C8 C9 1.540(4) no
C9 C10 1.557(4) no

loop_
_geom_contact_atom_site_label_1
_geom_contact_atom_site_label_2
_geom_contact_distance
_geom_contact_site_symmetry_2
_geom_contact_publ_flag
F1 C3 3.368(3) 2_646 no
F1 C3 3.290(3) 2_656 no
F1 O3 3.124(2) 1_565 no
F1 F3 2.829(2) . no
F1 O3 2.649(2) . no
F1 C3 3.187(3) 3_545 no
F1 O5 2.862(3) . no
F1 N2 3.181(3) 3_545 no
F2 N3 3.062(3) 3_545 no
F2 F4 2.647(2) . no
F2 O6 3.183(3) . no
F2 C7 3.259(3) 1_565 no
F2 O3 3.084(2) 1_565 no
F2 O4 2.637(3) . no
F3 O6 2.983(2) 1_545 no
F3 O3 2.897(3) . no
F3 O5 2.696(2) . no
F3 F1 2.829(2) . no
F3 C10 3.134(2) 1_545 no
F3 C3 2.862(2) 2_646 no
F3 O2 2.991(3) 1_545 no
F3 N1 3.083(2) 2_646 no
F4 F2 2.647(2) . no
F4 O6 2.622(2) . no
F1 H3 2.8168 2_656 no
F2 H3B 2.7065 3_545 no
F2 H3A 2.5718 3_545 no
F3 H22 2.78(5) 1_545 no
F3 H3 2.5351 2_646 no
F4 H3C 2.6907 4_545 no
O1 C5 3.040(3) 1_545 no
O1 C4 3.229(2) 1_545 no
O1 N3 2.683(3) . no
O1 C5 3.360(3) 4_545 no
O1 C6 3.145(3) 4_545 no
O1 O2 3.204(2) 4_545 no
O1 O6 3.231(2) 4_555 no
O2 O1 3.204(2) 4_555 no
O2 C10 3.208(3) 1_565 no
O2 F3 2.991(3) 1_565 no
O2 C10 3.286(3) . no
O2 O6 2.544(3) . no
O2 C1 3.256(3) . no
O2 C2 3.244(3) . no
O2 C9 3.398(3) 1_565 no
O3 F3 2.897(3) . no
O3 F2 3.084(2) 1_545 no
O3 C3 3.158(3) 2_646 no
O3 F1 3.124(2) 1_545 no
O3 C3 3.159(3) 3_545 no
O3 F1 2.649(2) . no
O3 N2 2.690(3) 3_535 no
O4 F2 2.637(3) . no
O4 N3 2.958(3) 3_545 no
O4 C4 3.359(4) 3_535 no
O4 N3 3.079(3) 3_535 no
O5 N1 2.796(2) 2_656 no
O5 F1 2.862(3) . no
O5 F3 2.696(2) . no
O6 F4 2.622(2) . no
O6 C6 3.310(3) . no
O6 F3 2.983(2) 1_565 no
O6 F2 3.183(3) . no
O6 N3 2.775(2) 4_545 no
O6 O2 2.544(3) . no
O6 C5 3.337(2) 4_545 no
O6 O1 3.231(2) 4_545 no
O1 H5 2.2868 1_545 no
O1 H3C 2.6400 . no
O1 H5 2.7565 4_545 no
O1 H4A 2.8580 1_545 no
O1 H3A 2.6063 . no
O2 H4B 2.5244 . no
O2 H2 2.8327 . no
O3 H3 2.2647 2_646 no
O3 H2N 1.7568 3_535 no
O4 H4A 2.5791 3_535 no
O4 H3A 2.0639 3_545 no
O4 H3B 2.2185 3_535 no
O5 H4B 2.6125 1_545 no
O5 H22 2.74(4) . no
O5 H1N 1.9558 2_656 no
O6 H22 1.63(5) . no
O6 H3C 1.8904 4_545 no
N1 N2 2.135(3) . no
N1 O5 2.796(2) 2_656 no
N1 F3 3.083(2) 2_666 no
N2 N1 2.135(3) . no
N2 C7 3.416(3) 3_455 no
N2 F1 3.181(3) 3_455 no
N2 O3 2.690(3) 3_465 no
N3 O6 2.775(2) 4_555 no
N3 O4 3.079(3) 3_465 no
N3 O1 2.683(3) . no
N3 F2 3.062(3) 3_455 no
N3 O4 2.958(3) 3_455 no
C1 O2 3.256(3) . no
C2 C2 3.572(4) 2_656 no
C2 C6 3.323(2) . no
C2 O2 3.244(3) . no
C2 C4 3.585(3) 1_545 no
C3 F1 3.290(3) 2_656 no
C3 F1 3.187(3) 3_455 no
C3 C7 3.369(3) 3_455 no
C3 F3 2.862(2) 2_666 no
C3 O3 3.158(3) 2_666 no
C3 F1 3.368(3) 2_666 no
C3 O3 3.159(3) 3_455 no
C4 C2 3.585(3) 1_565 no
C4 O1 3.229(2) 1_565 no
C4 O4 3.359(4) 3_465 no
C5 O1 3.360(3) 4_555 no
C5 O6 3.337(2) 4_555 no
C5 O1 3.040(3) 1_565 no
C6 C2 3.323(2) . no
C6 O6 3.310(3) . no
C6 O1 3.145(3) 4_555 no
C7 C3 3.369(3) 3_545 no
C7 F2 3.259(3) 1_545 no
C7 N2 3.416(3) 3_545 no
C9 O2 3.398(3) 1_545 no
C10 O2 3.208(3) 1_545 no
C10 O2 3.286(3) . no
C10 F3 3.134(2) 1_565 no
C1 H3A 2.9338 . no
C2 H4A 2.9183 1_545 no
C2 H2 3.0528 2_656 no
C6 H5 3.0206 4_545 no
C7 H3A 2.8647 3_545 no
C7 H3B 3.0178 3_535 no
C7 H2N 2.6879 3_535 no
C10 H22 2.42(4) . no
C10 H1N 2.9187 2_656 no
C10 H4B 3.0495 1_545 no
C10 H3C 2.9226 4_545 no
H1N O5 1.9558 2_656 no
H1N C10 2.9187 2_656 no
H2 C2 3.0528 2_656 no
H2 O2 2.8327 . no
H2N C7 2.6879 3_465 no
H2N O3 1.7568 3_465 no
H2N H4A 2.4719 . no
H3 F1 2.8168 2_656 no
H3 F3 2.5351 2_666 no
H3 O3 2.2647 2_666 no
H3A C1 2.9338 . no
H3A F2 2.5718 3_455 no
H3A O4 2.0639 3_455 no
H3A O1 2.6063 . no
H3A C7 2.8647 3_455 no
H3B H4A 2.5015 . no
H3B F2 2.7065 3_455 no
H3B C7 3.0178 3_465 no
H3B O4 2.2185 3_465 no
H3C O6 1.8904 4_555 no
H3C C10 2.9226 4_555 no
H3C F4 2.6907 4_555 no
H3C O1 2.6400 . no
H4A C2 2.9183 1_565 no
H4A H2N 2.4719 . no
H4A O1 2.8580 1_565 no
H4A O4 2.5791 3_465 no
H4A H3B 2.5015 . no
H4B O5 2.6125 1_565 no
H4B O2 2.5244 . no
H4B C10 3.0495 1_565 no
H5 O1 2.2868 1_565 no
H5 O1 2.7565 4_555 no
H5 C6 3.0206 4_555 no
H22 O6 1.63(5) . no
H22 C10 2.42(4) . no
H22 F3 2.78(5) 1_565 no
H22 O5 2.74(4) . no

loop_
_geom_hbond_atom_site_label_D
_geom_hbond_atom_site_label_H
_geom_hbond_atom_site_label_A
_geom_hbond_site_symmetry_A
_geom_hbond_distance_DH
_geom_hbond_distance_HA
_geom_hbond_distance_DA
_geom_hbond_angle_DHA
_geom_hbond_publ_flag
N1 H1N O5 2_656 0.85 1.96 2.796(2) 172 yes
N2 H2N O3 3_465 0.93 1.76 2.690(3) 179 yes
N3 H3A O4 3_455 0.91 2.06 2.958(3) 168 yes
N3 H3B O4 3_465 0.90 2.22 3.079(3) 160 yes
N3 H3C O6 4_555 0.92 1.89 2.775(2) 161 yes
O2 H22 O6 . 0.92(5) 1.63(5) 2.544(3) 171(4) yes
C3 H3 F3 2_666 0.90 2.54 2.862(2) 102 yes
C3 H3 O3 2_666 0.90 2.26 3.158(3) 170 yes
C4 H4A O4 3_465 0.97 2.58 3.359(4) 138 yes
C5 H5 O1 1_565 0.89 2.29 3.040(3) 142 yes

loop_
_geom_torsion_atom_site_label_1
_geom_torsion_atom_site_label_2
_geom_torsion_atom_site_label_3
_geom_torsion_atom_site_label_4
_geom_torsion
_geom_torsion_publ_flag
C2 N1 C3 N2 0.4(3) no
C3 N1 C2 C1 -0.2(3) no
C3 N2 C1 C4 -178.21(19) no
C1 N2 C3 N1 -0.5(3) no
C3 N2 C1 C2 0.4(2) no
N2 C1 C4 C5 -102.7(2) yes
C4 C1 C2 N1 178.2(2) no
N2 C1 C2 N1 -0.1(2) no
C2 C1 C4 C5 79.2(3) yes
C1 C4 C5 N3 67.1(3) yes
C1 C4 C5 C6 -56.6(3) yes
N3 C5 C6 O1 9.2(3) no
N3 C5 C6 O2 -171.53(15) no
C4 C5 C6 O1 135.1(2) no
C4 C5 C6 O2 -45.7(3) no
O3 C7 C8 F1 39.9(3) no
O3 C7 C8 F2 157.1(2) no
O3 C7 C8 C9 -81.2(2) no
O4 C7 C8 F1 -138.9(2) no
O4 C7 C8 F2 -21.8(3) no
O4 C7 C8 C9 99.9(3) no
F1 C8 C9 F3 -73.8(2) no
F1 C8 C9 F4 171.54(16) no
F1 C8 C9 C10 48.4(2) no
F2 C8 C9 F3 171.88(17) no
F2 C8 C9 F4 57.3(2) no
F2 C8 C9 C10 -65.9(2) no
C7 C8 C9 F3 48.1(2) no
C7 C8 C9 F4 -66.5(2) no
C7 C8 C9 C10 170.36(15) yes
F3 C9 C10 O5 39.5(3) no
F3 C9 C10 O6 -141.1(2) no
F4 C9 C10 O5 157.6(2) no
F4 C9 C10 O6 -22.9(3) no
C8 C9 C10 O5 -81.5(2) no
C8 C9 C10 O6 97.9(2) no

loop_
_cod_related_entry_id
_cod_related_entry_database
_cod_related_entry_code
1 ChemSpider 21174374
